data_7129167
loop_
_publ_author_name
'Krempner, Clemens'
'Manankandayalage, Chamila'
'Unruh, Daniel K.'

_publ_section_title
;
 Carbon Monoxide Bond Cleavage Mediated by an Intramolecular Frustrated
 Lewis Pair: Access to New B/N Heterocycles via Selective Incorporation of
 Single Carbon Atoms
;
_journal_name_full 'Chemical Communications'
_journal_paper_doi 10.1039/D1CC05673E
_journal_year 2021
_chemical_formula_moiety 'C23 H39 B N3 O Si, C F3 O3 S'
_chemical_formula_sum 'C24 H39 B F3 N3 O4 S Si'
_chemical_formula_weight 561.54
_space_group_crystal_system monoclinic
_space_group_IT_number 14
_space_group_name_Hall '-P 2ybc'
_space_group_name_H-M_alt 'P 1 21/c 1'
_atom_sites_solution_hydrogens geom
_atom_sites_solution_primary dual
_audit_creation_date 2021-04-28
_audit_creation_method
;
Olex2 1.3-ac4
(compiled 2020.03.28 svn.rd84adfe8 for Rigaku Oxford Diffraction, GUI svn.r6032)
;
_audit_update_record
;
2021-06-23 deposited with the CCDC.	2021-10-29 downloaded from the CCDC.
;
_cell_angle_alpha 90
_cell_angle_beta 104.6140(10)
_cell_angle_gamma 90
_cell_formula_units_Z 4
_cell_length_a 14.7638(2)
_cell_length_b 8.10800(10)
_cell_length_c 24.6279(2)
_cell_measurement_reflns_used 12450
_cell_measurement_temperature 99.97(16)
_cell_measurement_theta_max 77.3490
_cell_measurement_theta_min 4.1780
_cell_volume 2852.70(6)
_computing_cell_refinement 'CrysAlisPro 1.171.40.82a (Rigaku OD, 2020)'
_computing_data_collection 'CrysAlisPro 1.171.40.82a (Rigaku OD, 2020)'
_computing_data_reduction 'CrysAlisPro 1.171.40.82a (Rigaku OD, 2020)'
_computing_molecular_graphics 'Olex2 1.3-ac4 (Dolomanov et al., 2009)'
_computing_publication_material 'Olex2 1.3-ac4 (Dolomanov et al., 2009)'
_computing_structure_refinement 'XL  (Sheldrick, 2008)'
_computing_structure_solution 'SHELXT 2014/5 (Sheldrick, 2014)'
_diffrn_ambient_environment N~2~
_diffrn_ambient_temperature 99.97(16)
_diffrn_detector 'Hybrid Pixel Array Detector'
_diffrn_detector_area_resol_mean 10.0000
_diffrn_detector_type HyPix
_diffrn_measured_fraction_theta_full 0.992
_diffrn_measured_fraction_theta_max 0.945
_diffrn_measurement_details
;
List of Runs (angles in degrees, time in seconds):

  # Type    Start    End  Width  t~exp~   \w     \q     \k     \f   Frames
#--------------------------------------------------------------------------
  1  \w    -24.00  27.00   0.50    5.30    --  -48.16  19.00  90.00  102
  2  \w    -49.00 -14.00   0.50   21.20    --  -86.25  45.00 150.00   70
  3  \w    -77.00  25.00   0.50    5.30    --  -48.16  91.00 -24.00  204
  4  \w    -80.00 -13.00   0.50   21.20    --  -86.25  91.00 -24.00  134
  5  \w    -49.00 -14.00   0.50   21.20    --  -86.25  45.00-180.00   70
  6  \w   -121.00 -73.00   0.50    5.30    --  -48.16-125.00 -30.00   96
  7  \w   -121.00 -73.00   0.50    5.30    --  -48.16-125.00 -60.00   96
  8  \w   -159.00 -79.00   0.50   21.20    --  -86.25 -91.00-138.00  160
  9  \w    -20.00  77.00   0.50    5.30    --   48.16 -91.00-138.00  194
 10  \w     35.00 106.00   0.50   21.20    --  107.75 -91.00-138.00  142
 11  \w     46.00  73.00   0.50   21.20    --  107.75 -61.00 -60.00   54
 12  \w     45.00  70.00   0.50   21.20    --  107.75 -61.00-120.00   50
 13  \w     35.00  73.00   0.50   21.20    --  107.75 -61.00 -90.00   76
 14  \w     35.00 107.00   0.50   21.20    --  107.75 -77.00-120.00  144
 15  \w     42.00  93.00   0.50   21.20    --  107.75-125.00   0.00  102
 16  \w     35.00  73.00   0.50   21.20    --  107.75 -61.00  60.00   76
 17  \w     35.00 107.00   0.50   21.20    --  107.75 -77.00  30.00  144
 18  \w     39.00  65.00   0.50   21.20    --  107.75 -61.00 120.00   52
 19  \w     35.00  73.00   0.50   21.20    --  107.75 -61.00  30.00   76
 20  \w     35.00  73.00   0.50   21.20    --  107.75 -61.00 -30.00   76
 21  \w     35.00  60.00   0.50   21.20    --  107.75 -61.00   0.00   50
 22  \w     95.00 178.00   0.50   21.20    --  107.75  30.00-120.00  166
 23  \w    101.00 178.00   0.50   21.20    --  107.75  91.00 -24.00  154
 24  \w    144.00 176.00   0.50   21.20    --  107.75  45.00  60.00   64
 25  \w     96.00 139.00   0.50   21.20    --  107.75  45.00  60.00   86
 26  \w     36.00 121.00   0.50    5.30    --   48.16  38.00  60.00  170
;
_diffrn_measurement_device 'four-circle diffractometer'
_diffrn_measurement_device_type 'XtaLAB Synergy, Dualflex, HyPix'
_diffrn_measurement_method '\w scans'
_diffrn_orient_matrix_type 'CrysAlisPro convention (1999,Acta A55,543-557)'
_diffrn_orient_matrix_UB_11 0.1057983000
_diffrn_orient_matrix_UB_12 0.0246627000
_diffrn_orient_matrix_UB_13 0.0070031000
_diffrn_orient_matrix_UB_21 0.0190010000
_diffrn_orient_matrix_UB_22 -0.1715592000
_diffrn_orient_matrix_UB_23 0.0273916000
_diffrn_orient_matrix_UB_31 -0.0085144000
_diffrn_orient_matrix_UB_32 -0.0778719000
_diffrn_orient_matrix_UB_33 -0.0581310000
_diffrn_radiation_monochromator mirror
_diffrn_radiation_probe x-ray
_diffrn_radiation_type 'Cu K\a'
_diffrn_radiation_wavelength 1.54184
_diffrn_reflns_av_R_equivalents 0.0453
_diffrn_reflns_av_unetI/netI 0.0381
_diffrn_reflns_Laue_measured_fraction_full 0.992
_diffrn_reflns_Laue_measured_fraction_max 0.945
_diffrn_reflns_limit_h_max 18
_diffrn_reflns_limit_h_min -18
_diffrn_reflns_limit_k_max 8
_diffrn_reflns_limit_k_min -9
_diffrn_reflns_limit_l_max 20
_diffrn_reflns_limit_l_min -30
_diffrn_reflns_number 23897
_diffrn_reflns_point_group_measured_fraction_full 0.992
_diffrn_reflns_point_group_measured_fraction_max 0.945
_diffrn_reflns_theta_full 67.684
_diffrn_reflns_theta_max 77.584
_diffrn_reflns_theta_min 3.093
_diffrn_source 'micro-focus sealed X-ray tube'
_diffrn_source_type 'PhotonJet (Cu) X-ray Source'
_exptl_absorpt_coefficient_mu 1.878
_exptl_absorpt_correction_T_max 1.000
_exptl_absorpt_correction_T_min 0.583
_exptl_absorpt_correction_type gaussian
_exptl_absorpt_process_details
;
CrysAlisPro 1.171.40.82a (Rigaku Oxford Diffraction, 2020)
Numerical absorption correction based on gaussian integration over
a multifaceted crystal model
Empirical absorption correction using spherical harmonics,
implemented in SCALE3 ABSPACK scaling algorithm.
;
_exptl_crystal_colour 'clear colourless'
_exptl_crystal_colour_lustre clear
_exptl_crystal_colour_primary colourless
_exptl_crystal_density_diffrn 1.307
_exptl_crystal_description plate
_exptl_crystal_F_000 1192
_exptl_crystal_recrystallization_method 'Crystallization from benzene'
_exptl_crystal_size_max 0.206
_exptl_crystal_size_mid 0.07
_exptl_crystal_size_min 0.015
_refine_diff_density_max 0.375
_refine_diff_density_min -0.416
_refine_diff_density_rms 0.049
_refine_ls_extinction_method none
_refine_ls_goodness_of_fit_ref 1.055
_refine_ls_hydrogen_treatment constr
_refine_ls_matrix_type full
_refine_ls_number_parameters 341
_refine_ls_number_reflns 5757
_refine_ls_number_restraints 0
_refine_ls_restrained_S_all 1.055
_refine_ls_R_factor_all 0.0543
_refine_ls_R_factor_gt 0.0420
_refine_ls_shift/su_max 0.000
_refine_ls_shift/su_mean 0.000
_refine_ls_structure_factor_coef Fsqd
_refine_ls_weighting_details 'w=1/[\s^2^(Fo^2^)+(0.0455P)^2^+1.6381P] where P=(Fo^2^+2Fc^2^)/3'
_refine_ls_weighting_scheme calc
_refine_ls_wR_factor_gt 0.1044
_refine_ls_wR_factor_ref 0.1113
_reflns_Friedel_coverage 0.000
_reflns_number_gt 4671
_reflns_number_total 5757
_reflns_threshold_expression 'I > 2\s(I)'
_cod_data_source_file d1cc05673e2.cif
_cod_data_source_block 5
_cod_database_code 7129167
_shelx_shelxl_version_number 2018/3
_chemical_oxdiff_formula 'C96  H156  B4  F12  N12  O16  S4  Si4  '
_shelx_space_group_comment
;
The symmetry employed for this shelxl refinement is uniquely defined
by the following loop, which should always be used as a source of
symmetry information in preference to the above space-group names.
They are only intended as comments.
;
_shelx_estimated_absorpt_t_max 0.972
_shelx_estimated_absorpt_t_min 0.698
_reflns_odcompleteness_completeness 99.18
_reflns_odcompleteness_iscentric 1
_reflns_odcompleteness_theta 68.13
_olex2_refinement_description
;
1. Fixed Uiso
 At 1.2 times of:
  All C(H) groups, All C(H,H) groups
 At 1.5 times of:
  All C(H,H,H) groups
2.a Ternary CH refined with riding coordinates:
 C16(H16), C20(H20)
2.b Secondary CH2 refined with riding coordinates:
 C13(H13A,H13B), C14(H14A,H14B), C15(H15A,H15B), C17(H17A,H17B), C18(H18A,
 H18B), C19(H19A,H19B)
2.c Aromatic/amide H refined with riding coordinates:
 C4(H4), C5(H5), C6(H6), C7(H7)
2.d Idealised Me refined as rotating group:
 C9(H9A,H9B,H9C), C10(H10A,H10B,H10C), C11(H11A,H11B,H11C), C12(H12A,H12B,
 H12C), C21(H21A,H21B,H21C), C22(H22A,H22B,H22C), C23(H23A,H23B,H23C)
;
_olex2_date_sample_data_collection 2020-09-11
_olex2_date_sample_submission 2020-09-11
_olex2_exptl_crystal_mounting_method 'MiTeGen 50 um loop'
_olex2_submission_original_sample_id kre20_29
_olex2_submission_special_instructions 'No special instructions were received'
_oxdiff_diffrn_reflns_filtered 3477
_oxdiff_exptl_absorpt_empirical_details
;
Empirical correction (ABSPACK) includes:
- Absorption correction using spherical harmonics
- Frame scaling
;
_oxdiff_exptl_absorpt_empirical_full_max 2.055
_oxdiff_exptl_absorpt_empirical_full_min 0.559

loop_
_space_group_symop_operation_xyz
'x, y, z'
'-x, y+1/2, -z+1/2'
'-x, -y, -z'
'x, -y-1/2, z-1/2'

loop_
_atom_site_label
_atom_site_type_symbol
_atom_site_fract_x
_atom_site_fract_y
_atom_site_fract_z
_atom_site_U_iso_or_equiv
_atom_site_adp_type
_atom_site_occupancy
_atom_site_site_symmetry_order
_atom_site_calc_flag
_atom_site_refinement_flags_posn
_atom_site_refinement_flags_adp
_atom_site_refinement_flags_occupancy
_atom_site_disorder_assembly
_atom_site_disorder_group
Si1 Si -0.03026(4) 0.26224(7) 0.39989(3) 0.03702(15) Uani 1 1 d . . . . .
O1 O 0.05700(10) 0.27959(18) 0.36917(6) 0.0390(3) Uani 1 1 d . . . . .
N1 N 0.29705(10) 0.39430(18) 0.36089(6) 0.0242(3) Uani 1 1 d . . . . .
N2 N 0.45603(10) 0.34560(19) 0.40295(6) 0.0252(3) Uani 1 1 d . . . . .
N3 N 0.41081(10) 0.43311(19) 0.31017(6) 0.0255(3) Uani 1 1 d . . . . .
C1 C 0.21618(12) 0.2728(2) 0.33914(7) 0.0248(4) Uani 1 1 d . . . . .
C2 C 0.27772(12) 0.5091(2) 0.39949(7) 0.0247(4) Uani 1 1 d . . . . .
C3 C 0.18972(13) 0.4879(2) 0.40972(8) 0.0276(4) Uani 1 1 d . . . . .
C4 C 0.16149(14) 0.5975(2) 0.44641(8) 0.0320(4) Uani 1 1 d . . . . .
H4 H 0.103288 0.584352 0.453956 0.038 Uiso 1 1 calc R U . . .
C5 C 0.21940(14) 0.7246(2) 0.47139(8) 0.0330(4) Uani 1 1 d . . . . .
H5 H 0.200739 0.795836 0.496112 0.040 Uiso 1 1 calc R U . . .
C6 C 0.30590(14) 0.7456(2) 0.45935(8) 0.0302(4) Uani 1 1 d . . . . .
H6 H 0.344006 0.832778 0.475744 0.036 Uiso 1 1 calc R U . . .
C7 C 0.33670(13) 0.6396(2) 0.42350(8) 0.0279(4) Uani 1 1 d . . . . .
H7 H 0.394548 0.654696 0.415648 0.033 Uiso 1 1 calc R U . . .
C8 C 0.38990(12) 0.3867(2) 0.35769(7) 0.0240(4) Uani 1 1 d . . . . .
C9 C 0.43743(14) 0.2527(2) 0.45017(7) 0.0306(4) Uani 1 1 d . . . . .
H9A H 0.371068 0.242807 0.445318 0.046 Uiso 1 1 calc R U . . .
H9B H 0.464401 0.309870 0.484598 0.046 Uiso 1 1 calc R U . . .
H9C H 0.464661 0.144838 0.451473 0.046 Uiso 1 1 calc R U . . .
C10 C 0.55322(12) 0.4006(2) 0.41250(8) 0.0285(4) Uani 1 1 d . . . . .
H10A H 0.591448 0.310264 0.406346 0.043 Uiso 1 1 calc R U . . .
H10B H 0.575264 0.439171 0.450402 0.043 Uiso 1 1 calc R U . . .
H10C H 0.556694 0.488600 0.387005 0.043 Uiso 1 1 calc R U . . .
C11 C 0.35955(14) 0.5663(2) 0.27526(8) 0.0313(4) Uani 1 1 d . . . . .
H11A H 0.302609 0.588358 0.286042 0.047 Uiso 1 1 calc R U . . .
H11B H 0.344974 0.533836 0.236542 0.047 Uiso 1 1 calc R U . . .
H11C H 0.397496 0.664029 0.280353 0.047 Uiso 1 1 calc R U . . .
C12 C 0.49061(13) 0.3676(3) 0.29164(8) 0.0315(4) Uani 1 1 d . . . . .
H12A H 0.539291 0.449070 0.297529 0.047 Uiso 1 1 calc R U . . .
H12B H 0.471004 0.340544 0.252469 0.047 Uiso 1 1 calc R U . . .
H12C H 0.513772 0.270218 0.312793 0.047 Uiso 1 1 calc R U . . .
C13 C 0.31986(14) 0.0277(3) 0.32764(9) 0.0351(4) Uani 1 1 d . . . . .
H13A H 0.376403 0.091948 0.341433 0.042 Uiso 1 1 calc R U . . .
H13B H 0.334249 -0.086170 0.338615 0.042 Uiso 1 1 calc R U . . .
C14 C 0.29066(15) 0.0381(3) 0.26351(9) 0.0411(5) Uani 1 1 d . . . . .
H14A H 0.246353 -0.049436 0.249061 0.049 Uiso 1 1 calc R U . . .
H14B H 0.345281 0.020834 0.249078 0.049 Uiso 1 1 calc R U . . .
C15 C 0.24610(14) 0.2044(3) 0.24224(8) 0.0352(5) Uani 1 1 d . . . . .
H15A H 0.213164 0.192325 0.203044 0.042 Uiso 1 1 calc R U . . .
H15B H 0.295758 0.284202 0.244229 0.042 Uiso 1 1 calc R U . . .
C16 C 0.17722(13) 0.2743(2) 0.27426(7) 0.0288(4) Uani 1 1 d . . . . .
H16 H 0.163474 0.388946 0.262375 0.035 Uiso 1 1 calc R U . . .
C17 C 0.08484(13) 0.1774(3) 0.25935(8) 0.0336(4) Uani 1 1 d . . . . .
H17A H 0.038993 0.236462 0.273984 0.040 Uiso 1 1 calc R U . . .
H17B H 0.061926 0.173865 0.218824 0.040 Uiso 1 1 calc R U . . .
C18 C 0.09196(14) 0.0009(3) 0.28178(9) 0.0363(5) Uani 1 1 d . . . . .
H18A H 0.114695 -0.069382 0.256209 0.044 Uiso 1 1 calc R U . . .
H18B H 0.029722 -0.036848 0.282020 0.044 Uiso 1 1 calc R U . . .
C19 C 0.15612(15) -0.0199(2) 0.34083(9) 0.0349(4) Uani 1 1 d . . . . .
H19A H 0.176105 -0.134151 0.345461 0.042 Uiso 1 1 calc R U . . .
H19B H 0.119784 0.002017 0.367817 0.042 Uiso 1 1 calc R U . . .
C20 C 0.24406(14) 0.0906(2) 0.35531(8) 0.0297(4) Uani 1 1 d . . . . .
H20 H 0.269892 0.086386 0.396052 0.036 Uiso 1 1 calc R U . . .
C21 C -0.1041(2) 0.0935(4) 0.36226(16) 0.0766(10) Uani 1 1 d . . . . .
H21A H -0.119380 0.115023 0.322651 0.115 Uiso 1 1 calc R U . . .
H21B H -0.160598 0.086703 0.374668 0.115 Uiso 1 1 calc R U . . .
H21C H -0.070635 -0.008875 0.369880 0.115 Uiso 1 1 calc R U . . .
C22 C -0.09918(16) 0.4550(3) 0.39139(10) 0.0483(6) Uani 1 1 d . . . . .
H22A H -0.058735 0.545736 0.406255 0.072 Uiso 1 1 calc R U . . .
H22B H -0.147203 0.445839 0.411222 0.072 Uiso 1 1 calc R U . . .
H22C H -0.127399 0.473533 0.352276 0.072 Uiso 1 1 calc R U . . .
C23 C 0.02151(18) 0.2144(3) 0.47483(11) 0.0520(6) Uani 1 1 d . . . . .
H23A H 0.059497 0.117070 0.477749 0.078 Uiso 1 1 calc R U . . .
H23B H -0.027630 0.195888 0.493280 0.078 Uiso 1 1 calc R U . . .
H23C H 0.059495 0.305295 0.492305 0.078 Uiso 1 1 calc R U . . .
B1 B 0.14289(15) 0.3420(3) 0.37347(9) 0.0289(4) Uani 1 1 d . . . . .
S1 S 0.58976(4) 0.87694(6) 0.38690(2) 0.03478(13) Uani 1 1 d . . . . .
F1 F 0.73686(11) 0.91744(18) 0.47099(7) 0.0636(4) Uani 1 1 d . . . . .
F2 F 0.76704(11) 0.8034(2) 0.39929(7) 0.0685(5) Uani 1 1 d . . . . .
F3 F 0.70197(9) 0.66636(15) 0.45270(5) 0.0451(3) Uani 1 1 d . . . . .
O2 O 0.53431(12) 0.8770(3) 0.42679(7) 0.0597(5) Uani 1 1 d . . . . .
O3 O 0.60777(13) 1.03463(18) 0.36548(7) 0.0489(4) Uani 1 1 d . . . . .
O4 O 0.56648(14) 0.7495(2) 0.34501(7) 0.0589(5) Uani 1 1 d . . . . .
C24 C 0.70434(14) 0.8127(2) 0.42904(9) 0.0335(4) Uani 1 1 d . . . . .

loop_
_atom_site_aniso_label
_atom_site_aniso_U_11
_atom_site_aniso_U_22
_atom_site_aniso_U_33
_atom_site_aniso_U_23
_atom_site_aniso_U_13
_atom_site_aniso_U_12
Si1 0.0349(3) 0.0382(3) 0.0443(3) -0.0066(3) 0.0219(2) -0.0058(2)
O1 0.0365(7) 0.0409(8) 0.0462(8) -0.0148(7) 0.0227(7) -0.0110(6)
N1 0.0269(7) 0.0247(8) 0.0231(7) -0.0020(6) 0.0100(6) -0.0010(6)
N2 0.0277(7) 0.0266(8) 0.0221(7) 0.0006(6) 0.0081(6) -0.0006(6)
N3 0.0289(7) 0.0272(8) 0.0222(7) 0.0022(6) 0.0098(6) 0.0015(6)
C1 0.0273(9) 0.0236(9) 0.0247(8) -0.0023(7) 0.0086(7) -0.0027(7)
C2 0.0305(9) 0.0225(9) 0.0217(8) 0.0005(7) 0.0077(7) 0.0018(7)
C3 0.0330(9) 0.0259(9) 0.0265(9) -0.0011(8) 0.0127(7) 0.0008(8)
C4 0.0352(10) 0.0311(10) 0.0339(10) -0.0047(8) 0.0165(8) -0.0008(8)
C5 0.0390(10) 0.0288(10) 0.0327(10) -0.0067(8) 0.0121(8) 0.0030(8)
C6 0.0362(10) 0.0241(9) 0.0289(9) -0.0026(8) 0.0056(8) -0.0001(8)
C7 0.0288(9) 0.0274(9) 0.0273(9) 0.0004(8) 0.0068(7) 0.0000(7)
C8 0.0294(9) 0.0210(8) 0.0233(8) -0.0013(7) 0.0095(7) -0.0008(7)
C9 0.0365(10) 0.0332(10) 0.0227(9) 0.0048(8) 0.0090(7) -0.0016(8)
C10 0.0281(9) 0.0300(10) 0.0270(9) -0.0005(8) 0.0063(7) -0.0035(8)
C11 0.0370(10) 0.0311(10) 0.0268(9) 0.0055(8) 0.0101(8) 0.0007(8)
C12 0.0318(9) 0.0399(11) 0.0270(9) -0.0014(8) 0.0150(8) 0.0010(8)
C13 0.0323(10) 0.0272(10) 0.0441(11) -0.0056(9) 0.0060(8) 0.0030(8)
C14 0.0380(11) 0.0450(12) 0.0446(12) -0.0181(10) 0.0183(9) -0.0011(10)
C15 0.0364(10) 0.0457(12) 0.0258(9) -0.0083(9) 0.0122(8) -0.0088(9)
C16 0.0325(9) 0.0289(10) 0.0248(9) 0.0000(8) 0.0071(7) 0.0008(8)
C17 0.0316(10) 0.0369(11) 0.0312(10) -0.0060(9) 0.0061(8) 0.0016(8)
C18 0.0342(10) 0.0344(11) 0.0409(11) -0.0087(9) 0.0105(9) -0.0044(9)
C19 0.0426(11) 0.0250(10) 0.0386(11) -0.0032(8) 0.0132(9) -0.0049(8)
C20 0.0364(10) 0.0251(9) 0.0271(9) -0.0007(8) 0.0070(8) -0.0003(8)
C21 0.0608(17) 0.077(2) 0.108(3) -0.0383(19) 0.0516(18) -0.0347(16)
C22 0.0387(12) 0.0621(15) 0.0454(13) 0.0052(12) 0.0132(10) 0.0079(11)
C23 0.0543(14) 0.0499(14) 0.0601(15) 0.0170(12) 0.0302(12) 0.0116(11)
B1 0.0314(10) 0.0280(11) 0.0302(10) -0.0010(9) 0.0133(9) -0.0022(9)
S1 0.0463(3) 0.0314(3) 0.0273(2) 0.00595(19) 0.0105(2) -0.0004(2)
F1 0.0599(9) 0.0447(8) 0.0723(10) -0.0267(7) -0.0095(7) -0.0007(7)
F2 0.0660(10) 0.0763(11) 0.0801(11) 0.0207(9) 0.0498(9) 0.0213(8)
F3 0.0463(7) 0.0371(7) 0.0453(7) 0.0116(6) -0.0008(6) -0.0055(6)
O2 0.0454(9) 0.0917(14) 0.0470(9) 0.0281(10) 0.0210(8) 0.0204(9)
O3 0.0734(11) 0.0265(8) 0.0501(9) 0.0084(7) 0.0215(8) 0.0018(7)
O4 0.0927(14) 0.0342(9) 0.0342(8) 0.0023(7) -0.0131(8) -0.0077(9)
C24 0.0415(11) 0.0262(10) 0.0370(10) -0.0051(8) 0.0177(9) -0.0038(8)

loop_
_atom_type_symbol
_atom_type_description
_atom_type_scat_dispersion_real
_atom_type_scat_dispersion_imag
_atom_type_scat_source
C C 0.0181 0.0091 'International Tables Vol C Tables 4.2.6.8 and 6.1.1.4'
H H 0.0000 0.0000 'International Tables Vol C Tables 4.2.6.8 and 6.1.1.4'
B B 0.0090 0.0039 'International Tables Vol C Tables 4.2.6.8 and 6.1.1.4'
F F 0.0727 0.0534 'International Tables Vol C Tables 4.2.6.8 and 6.1.1.4'
N N 0.0311 0.0180 'International Tables Vol C Tables 4.2.6.8 and 6.1.1.4'
O O 0.0492 0.0322 'International Tables Vol C Tables 4.2.6.8 and 6.1.1.4'
S S 0.3331 0.5567 'International Tables Vol C Tables 4.2.6.8 and 6.1.1.4'
Si Si 0.2541 0.3302 'International Tables Vol C Tables 4.2.6.8 and 6.1.1.4'

loop_
_exptl_crystal_face_index_h
_exptl_crystal_face_index_k
_exptl_crystal_face_index_l
_exptl_crystal_face_perp_dist
0 0 -1 0.0335
3 -5 0 0.0935
0 0 15 0.0335
-3 4 -8 0.0738
-9 0 2 0.0117
9 0 -2 0.0037
-2 5 2 0.1023

loop_
_geom_angle_atom_site_label_1
_geom_angle_atom_site_label_2
_geom_angle_atom_site_label_3
_geom_angle
_geom_angle_site_symmetry_1
_geom_angle_site_symmetry_3
_geom_angle_publ_flag
O1 Si1 C21 105.21(10) . . ?
O1 Si1 C22 110.24(10) . . ?
O1 Si1 C23 107.46(10) . . ?
C21 Si1 C22 109.35(14) . . ?
C21 Si1 C23 112.82(15) . . ?
C22 Si1 C23 111.54(11) . . ?
B1 O1 Si1 145.37(14) . . ?
C2 N1 C1 112.75(13) . . ?
C8 N1 C1 129.84(14) . . ?
C8 N1 C2 115.87(15) . . ?
C8 N2 C9 123.35(15) . . ?
C8 N2 C10 122.84(15) . . ?
C10 N2 C9 113.62(15) . . ?
C8 N3 C11 121.41(15) . . ?
C8 N3 C12 123.47(16) . . ?
C12 N3 C11 114.89(14) . . ?
N1 C1 C16 113.97(14) . . ?
N1 C1 C20 112.77(14) . . ?
N1 C1 B1 99.05(13) . . ?
C16 C1 C20 106.00(14) . . ?
C16 C1 B1 114.05(15) . . ?
C20 C1 B1 111.15(14) . . ?
C3 C2 N1 113.35(16) . . ?
C3 C2 C7 121.62(16) . . ?
C7 C2 N1 124.92(16) . . ?
C2 C3 C4 118.65(17) . . ?
C2 C3 B1 107.04(15) . . ?
C4 C3 B1 134.27(17) . . ?
C3 C4 H4 119.7 . . ?
C5 C4 C3 120.56(17) . . ?
C5 C4 H4 119.7 . . ?
C4 C5 H5 120.2 . . ?
C4 C5 C6 119.62(17) . . ?
C6 C5 H5 120.2 . . ?
C5 C6 H6 119.2 . . ?
C7 C6 C5 121.68(18) . . ?
C7 C6 H6 119.2 . . ?
C2 C7 H7 121.1 . . ?
C6 C7 C2 117.82(17) . . ?
C6 C7 H7 121.1 . . ?
N2 C8 N1 119.30(15) . . ?
N2 C8 N3 121.53(16) . . ?
N3 C8 N1 118.98(16) . . ?
N2 C9 H9A 109.5 . . ?
N2 C9 H9B 109.5 . . ?
N2 C9 H9C 109.5 . . ?
H9A C9 H9B 109.5 . . ?
H9A C9 H9C 109.5 . . ?
H9B C9 H9C 109.5 . . ?
N2 C10 H10A 109.5 . . ?
N2 C10 H10B 109.5 . . ?
N2 C10 H10C 109.5 . . ?
H10A C10 H10B 109.5 . . ?
H10A C10 H10C 109.5 . . ?
H10B C10 H10C 109.5 . . ?
N3 C11 H11A 109.5 . . ?
N3 C11 H11B 109.5 . . ?
N3 C11 H11C 109.5 . . ?
H11A C11 H11B 109.5 . . ?
H11A C11 H11C 109.5 . . ?
H11B C11 H11C 109.5 . . ?
N3 C12 H12A 109.5 . . ?
N3 C12 H12B 109.5 . . ?
N3 C12 H12C 109.5 . . ?
H12A C12 H12B 109.5 . . ?
H12A C12 H12C 109.5 . . ?
H12B C12 H12C 109.5 . . ?
H13A C13 H13B 107.8 . . ?
C14 C13 H13A 109.0 . . ?
C14 C13 H13B 109.0 . . ?
C14 C13 C20 113.08(16) . . ?
C20 C13 H13A 109.0 . . ?
C20 C13 H13B 109.0 . . ?
C13 C14 H14A 109.0 . . ?
C13 C14 H14B 109.0 . . ?
C13 C14 C15 112.71(16) . . ?
H14A C14 H14B 107.8 . . ?
C15 C14 H14A 109.0 . . ?
C15 C14 H14B 109.0 . . ?
C14 C15 H15A 108.4 . . ?
C14 C15 H15B 108.4 . . ?
C14 C15 C16 115.46(16) . . ?
H15A C15 H15B 107.5 . . ?
C16 C15 H15A 108.4 . . ?
C16 C15 H15B 108.4 . . ?
C1 C16 H16 108.0 . . ?
C15 C16 C1 113.65(15) . . ?
C15 C16 H16 108.0 . . ?
C17 C16 C1 108.49(15) . . ?
C17 C16 C15 110.45(16) . . ?
C17 C16 H16 108.0 . . ?
C16 C17 H17A 108.6 . . ?
C16 C17 H17B 108.6 . . ?
H17A C17 H17B 107.6 . . ?
C18 C17 C16 114.64(17) . . ?
C18 C17 H17A 108.6 . . ?
C18 C17 H17B 108.6 . . ?
C17 C18 H18A 108.6 . . ?
C17 C18 H18B 108.6 . . ?
C17 C18 C19 114.61(17) . . ?
H18A C18 H18B 107.6 . . ?
C19 C18 H18A 108.6 . . ?
C19 C18 H18B 108.6 . . ?
C18 C19 H19A 108.3 . . ?
C18 C19 H19B 108.3 . . ?
C18 C19 C20 115.97(16) . . ?
H19A C19 H19B 107.4 . . ?
C20 C19 H19A 108.3 . . ?
C20 C19 H19B 108.3 . . ?
C1 C20 H20 107.7 . . ?
C13 C20 C1 112.11(15) . . ?
C13 C20 C19 111.67(16) . . ?
C13 C20 H20 107.7 . . ?
C19 C20 C1 109.80(16) . . ?
C19 C20 H20 107.7 . . ?
Si1 C21 H21A 109.5 . . ?
Si1 C21 H21B 109.5 . . ?
Si1 C21 H21C 109.5 . . ?
H21A C21 H21B 109.5 . . ?
H21A C21 H21C 109.5 . . ?
H21B C21 H21C 109.5 . . ?
Si1 C22 H22A 109.5 . . ?
Si1 C22 H22B 109.5 . . ?
Si1 C22 H22C 109.5 . . ?
H22A C22 H22B 109.5 . . ?
H22A C22 H22C 109.5 . . ?
H22B C22 H22C 109.5 . . ?
Si1 C23 H23A 109.5 . . ?
Si1 C23 H23B 109.5 . . ?
Si1 C23 H23C 109.5 . . ?
H23A C23 H23B 109.5 . . ?
H23A C23 H23C 109.5 . . ?
H23B C23 H23C 109.5 . . ?
O1 B1 C1 124.43(17) . . ?
O1 B1 C3 127.76(17) . . ?
C3 B1 C1 107.80(15) . . ?
O2 S1 O3 116.39(11) . . ?
O2 S1 O4 114.73(12) . . ?
O2 S1 C24 102.65(9) . . ?
O3 S1 O4 114.18(10) . . ?
O3 S1 C24 103.46(10) . . ?
O4 S1 C24 102.85(10) . . ?
F1 C24 S1 111.17(14) . . ?
F2 C24 S1 112.35(15) . . ?
F2 C24 F1 107.54(18) . . ?
F2 C24 F3 107.03(17) . . ?
F3 C24 S1 112.46(14) . . ?
F3 C24 F1 105.92(17) . . ?

loop_
_geom_bond_atom_site_label_1
_geom_bond_atom_site_label_2
_geom_bond_distance
_geom_bond_site_symmetry_2
_geom_bond_publ_flag
Si1 O1 1.6563(13) . ?
Si1 C21 1.846(3) . ?
Si1 C22 1.848(3) . ?
Si1 C23 1.852(3) . ?
O1 B1 1.344(2) . ?
N1 C1 1.536(2) . ?
N1 C2 1.410(2) . ?
N1 C8 1.394(2) . ?
N2 C8 1.326(2) . ?
N2 C9 1.468(2) . ?
N2 C10 1.464(2) . ?
N3 C8 1.337(2) . ?
N3 C11 1.466(2) . ?
N3 C12 1.466(2) . ?
C1 C16 1.556(2) . ?
C1 C20 1.558(3) . ?
C1 B1 1.632(3) . ?
C2 C3 1.395(2) . ?
C2 C7 1.403(3) . ?
C3 C4 1.404(2) . ?
C3 B1 1.537(3) . ?
C4 H4 0.9300 . ?
C4 C5 1.381(3) . ?
C5 H5 0.9300 . ?
C5 C6 1.392(3) . ?
C6 H6 0.9300 . ?
C6 C7 1.388(3) . ?
C7 H7 0.9300 . ?
C9 H9A 0.9600 . ?
C9 H9B 0.9600 . ?
C9 H9C 0.9600 . ?
C10 H10A 0.9600 . ?
C10 H10B 0.9600 . ?
C10 H10C 0.9600 . ?
C11 H11A 0.9600 . ?
C11 H11B 0.9600 . ?
C11 H11C 0.9600 . ?
C12 H12A 0.9600 . ?
C12 H12B 0.9600 . ?
C12 H12C 0.9600 . ?
C13 H13A 0.9700 . ?
C13 H13B 0.9700 . ?
C13 C14 1.531(3) . ?
C13 C20 1.537(3) . ?
C14 H14A 0.9700 . ?
C14 H14B 0.9700 . ?
C14 C15 1.533(3) . ?
C15 H15A 0.9700 . ?
C15 H15B 0.9700 . ?
C15 C16 1.544(2) . ?
C16 H16 0.9800 . ?
C16 C17 1.536(3) . ?
C17 H17A 0.9700 . ?
C17 H17B 0.9700 . ?
C17 C18 1.527(3) . ?
C18 H18A 0.9700 . ?
C18 H18B 0.9700 . ?
C18 C19 1.532(3) . ?
C19 H19A 0.9700 . ?
C19 H19B 0.9700 . ?
C19 C20 1.543(3) . ?
C20 H20 0.9800 . ?
C21 H21A 0.9600 . ?
C21 H21B 0.9600 . ?
C21 H21C 0.9600 . ?
C22 H22A 0.9600 . ?
C22 H22B 0.9600 . ?
C22 H22C 0.9600 . ?
C23 H23A 0.9600 . ?
C23 H23B 0.9600 . ?
C23 H23C 0.9600 . ?
S1 O2 1.4287(16) . ?
S1 O3 1.4334(15) . ?
S1 O4 1.4394(17) . ?
S1 C24 1.823(2) . ?
F1 C24 1.330(2) . ?
F2 C24 1.320(2) . ?
F3 C24 1.326(2) . ?

loop_
_geom_torsion_atom_site_label_1
_geom_torsion_atom_site_label_2
_geom_torsion_atom_site_label_3
_geom_torsion_atom_site_label_4
_geom_torsion
_geom_torsion_site_symmetry_1
_geom_torsion_site_symmetry_2
_geom_torsion_site_symmetry_3
_geom_torsion_site_symmetry_4
_geom_torsion_publ_flag
Si1 O1 B1 C1 158.50(18) . . . . ?
Si1 O1 B1 C3 -22.1(4) . . . . ?
N1 C1 C16 C15 68.8(2) . . . . ?
N1 C1 C16 C17 -167.97(14) . . . . ?
N1 C1 C20 C13 -64.56(19) . . . . ?
N1 C1 C20 C19 170.70(14) . . . . ?
N1 C1 B1 O1 178.89(19) . . . . ?
N1 C1 B1 C3 -0.60(18) . . . . ?
N1 C2 C3 C4 -178.45(16) . . . . ?
N1 C2 C3 B1 -0.5(2) . . . . ?
N1 C2 C7 C6 177.76(17) . . . . ?
C1 N1 C2 C3 0.1(2) . . . . ?
C1 N1 C2 C7 -176.19(16) . . . . ?
C1 N1 C8 N2 -103.9(2) . . . . ?
C1 N1 C8 N3 81.0(2) . . . . ?
C1 C16 C17 C18 -55.7(2) . . . . ?
C2 N1 C1 C16 121.83(16) . . . . ?
C2 N1 C1 C20 -117.25(16) . . . . ?
C2 N1 C1 B1 0.34(18) . . . . ?
C2 N1 C8 N2 60.8(2) . . . . ?
C2 N1 C8 N3 -114.26(18) . . . . ?
C2 C3 C4 C5 0.6(3) . . . . ?
C2 C3 B1 O1 -178.8(2) . . . . ?
C2 C3 B1 C1 0.7(2) . . . . ?
C3 C2 C7 C6 1.8(3) . . . . ?
C3 C4 C5 C6 1.0(3) . . . . ?
C4 C3 B1 O1 -1.3(4) . . . . ?
C4 C3 B1 C1 178.2(2) . . . . ?
C4 C5 C6 C7 -1.3(3) . . . . ?
C5 C6 C7 C2 -0.1(3) . . . . ?
C7 C2 C3 C4 -2.0(3) . . . . ?
C7 C2 C3 B1 175.92(17) . . . . ?
C8 N1 C1 C16 -73.1(2) . . . . ?
C8 N1 C1 C20 47.8(2) . . . . ?
C8 N1 C1 B1 165.41(17) . . . . ?
C8 N1 C2 C3 -167.22(16) . . . . ?
C8 N1 C2 C7 16.5(2) . . . . ?
C9 N2 C8 N1 22.2(3) . . . . ?
C9 N2 C8 N3 -162.86(17) . . . . ?
C10 N2 C8 N1 -152.51(16) . . . . ?
C10 N2 C8 N3 22.4(3) . . . . ?
C11 N3 C8 N1 33.7(2) . . . . ?
C11 N3 C8 N2 -141.25(18) . . . . ?
C12 N3 C8 N1 -152.13(17) . . . . ?
C12 N3 C8 N2 32.9(3) . . . . ?
C13 C14 C15 C16 -41.7(2) . . . . ?
C14 C13 C20 C1 -58.0(2) . . . . ?
C14 C13 C20 C19 65.7(2) . . . . ?
C14 C15 C16 C1 48.7(2) . . . . ?
C14 C15 C16 C17 -73.5(2) . . . . ?
C15 C16 C17 C18 69.4(2) . . . . ?
C16 C1 C20 C13 60.80(19) . . . . ?
C16 C1 C20 C19 -63.94(18) . . . . ?
C16 C1 B1 O1 57.5(3) . . . . ?
C16 C1 B1 C3 -122.03(17) . . . . ?
C16 C17 C18 C19 38.9(2) . . . . ?
C17 C18 C19 C20 -35.5(2) . . . . ?
C18 C19 C20 C1 48.9(2) . . . . ?
C18 C19 C20 C13 -76.1(2) . . . . ?
C20 C1 C16 C15 -55.86(19) . . . . ?
C20 C1 C16 C17 67.41(18) . . . . ?
C20 C1 B1 O1 -62.3(3) . . . . ?
C20 C1 B1 C3 118.21(17) . . . . ?
C20 C13 C14 C15 46.0(2) . . . . ?
C21 Si1 O1 B1 -164.4(3) . . . . ?
C22 Si1 O1 B1 77.8(3) . . . . ?
C23 Si1 O1 B1 -43.9(3) . . . . ?
B1 C1 C16 C15 -178.48(16) . . . . ?
B1 C1 C16 C17 -55.2(2) . . . . ?
B1 C1 C20 C13 -174.76(16) . . . . ?
B1 C1 C20 C19 60.50(19) . . . . ?
B1 C3 C4 C5 -176.7(2) . . . . ?
O2 S1 C24 F1 -59.91(17) . . . . ?
O2 S1 C24 F2 179.51(16) . . . . ?
O2 S1 C24 F3 58.67(16) . . . . ?
O3 S1 C24 F1 61.57(16) . . . . ?
O3 S1 C24 F2 -59.01(17) . . . . ?
O3 S1 C24 F3 -179.85(14) . . . . ?
O4 S1 C24 F1 -179.32(15) . . . . ?
O4 S1 C24 F2 60.11(17) . . . . ?
O4 S1 C24 F3 -60.73(16) . . . . ?

loop_
_exptl_oxdiff_crystal_face_indexfrac_h
_exptl_oxdiff_crystal_face_indexfrac_k
_exptl_oxdiff_crystal_face_indexfrac_l
_exptl_oxdiff_crystal_face_x
_exptl_oxdiff_crystal_face_y
_exptl_oxdiff_crystal_face_z
0.0005 -0.0003 -1.0011 -0.0070 -0.0274 0.0582
3.1934 -4.9265 0.4271 0.2194 0.9176 0.3316
-0.0449 -0.0198 15.4885 0.1032 0.4268 -0.8984
-2.6021 4.0572 -7.8233 -0.2300 -0.9598 0.1610
-9.4570 -0.3217 1.6607 -0.9968 -0.0790 0.0090
9.4570 0.3217 -1.6607 0.9968 0.0790 -0.0090
-1.5648 5.1644 2.2487 -0.0224 -0.8541 -0.5196
